data_2227419
loop_
_publ_author_name
'Ha, Kwang'

_publ_section_title
;
 (2,2'-Bipyridine-\k^2^<i>N</i>,<i>N</i>')tetrabromidoplatinum(IV)
;
_journal_coeditor_code FJ2332
_journal_issue 10
_journal_name_full 'Acta Crystallographica Section E'
_journal_page_first m1213
_journal_paper_doi 10.1107/S1600536810034793
_journal_volume 66
_journal_year 2010
_chemical_formula_iupac '[Pt Br4 (C10 H8 N2)]'
_chemical_formula_moiety 'C10 H8 Br4 N2 Pt'
_chemical_formula_sum 'C10 H8 Br4 N2 Pt'
_chemical_formula_weight 670.91
_chemical_name_systematic
;
(2,2'-Bipyridine-\k^2^<i>N</i>,<i>N</i>')tetrabromidoplatinum(IV)
;
_space_group_IT_number 7
_symmetry_cell_setting monoclinic
_symmetry_space_group_name_Hall 'P -2yac'
_symmetry_space_group_name_H-M 'P 1 n 1'
_atom_sites_solution_hydrogens geom
_atom_sites_solution_primary direct
_atom_sites_solution_secondary difmap
_cell_angle_alpha 90.00
_cell_angle_beta 102.940(2)
_cell_angle_gamma 90.00
_cell_formula_units_Z 2
_cell_length_a 8.3146(7)
_cell_length_b 6.9010(5)
_cell_length_c 12.5873(10)
_cell_measurement_reflns_used 3381
_cell_measurement_temperature 200(2)
_cell_measurement_theta_max 26.98
_cell_measurement_theta_min 2.68
_cell_volume 703.91(10)
_computing_cell_refinement 'SAINT (Bruker, 2000)'
_computing_data_collection 'SMART (Bruker, 2000)'
_computing_data_reduction 'SAINT (Bruker, 2000)'
_computing_molecular_graphics 'ORTEP-3 (Farrugia, 1997) and PLATON (Spek, 2009)'
_computing_publication_material 'SHELXL97 (Sheldrick, 2008)'
_computing_structure_refinement 'SHELXL97 (Sheldrick, 2008)'
_computing_structure_solution 'SHELXS97 (Sheldrick, 2008)'
_diffrn_ambient_temperature 200(2)
_diffrn_measured_fraction_theta_full 0.962
_diffrn_measured_fraction_theta_max 0.962
_diffrn_measurement_device_type 'Bruker SMART 1000 CCD'
_diffrn_measurement_method '\f and \w scans'
_diffrn_radiation_monochromator graphite
_diffrn_radiation_source 'fine-focus sealed tube'
_diffrn_radiation_type MoK\a
_diffrn_radiation_wavelength 0.71073
_diffrn_reflns_av_R_equivalents 0.0331
_diffrn_reflns_av_sigmaI/netI 0.0591
_diffrn_reflns_limit_h_max 10
_diffrn_reflns_limit_h_min -8
_diffrn_reflns_limit_k_max 8
_diffrn_reflns_limit_k_min -8
_diffrn_reflns_limit_l_max 15
_diffrn_reflns_limit_l_min -16
_diffrn_reflns_number 4282
_diffrn_reflns_theta_full 26.98
_diffrn_reflns_theta_max 26.98
_diffrn_reflns_theta_min 2.95
_diffrn_standards_decay_% 0
_diffrn_standards_interval_count 0
_diffrn_standards_interval_time 0
_diffrn_standards_number 0
_exptl_absorpt_coefficient_mu 21.298
_exptl_absorpt_correction_T_max 1.000000
_exptl_absorpt_correction_T_min 0.461956
_exptl_absorpt_correction_type multi-scan
_exptl_absorpt_process_details '(SADABS; Bruker, 2000)'
_exptl_crystal_colour orange
_exptl_crystal_density_diffrn 3.165
_exptl_crystal_density_method 'not measured'
_exptl_crystal_description block
_exptl_crystal_F_000 600
_exptl_crystal_size_max 0.25
_exptl_crystal_size_mid 0.12
_exptl_crystal_size_min 0.08
_refine_diff_density_max 1.688
_refine_diff_density_min -1.659
_refine_ls_abs_structure_details 'Flack (1983), 714 Friedel pairs'
_refine_ls_abs_structure_Flack -0.004(14)
_refine_ls_extinction_method none
_refine_ls_goodness_of_fit_ref 0.978
_refine_ls_hydrogen_treatment constr
_refine_ls_matrix_type full
_refine_ls_number_parameters 154
_refine_ls_number_reflns 2257
_refine_ls_number_restraints 2
_refine_ls_restrained_S_all 0.978
_refine_ls_R_factor_all 0.0303
_refine_ls_R_factor_gt 0.0274
_refine_ls_shift/su_max 0.000
_refine_ls_shift/su_mean 0.000
_refine_ls_structure_factor_coef Fsqd
_refine_ls_weighting_details 'calc w=1/[\s^2^(Fo^2^)+(0.0057P)^2^+0.0000P] where P=(Fo^2^+2Fc^2^)/3'
_refine_ls_weighting_scheme calc
_refine_ls_wR_factor_gt 0.0513
_refine_ls_wR_factor_ref 0.0531
_reflns_number_gt 2128
_reflns_number_total 2257
_reflns_threshold_expression I>2sigma(I)
_cod_data_source_file fj2332.cif
_cod_data_source_block I
_cod_original_sg_symbol_H-M 'P n'
_cod_database_code 2227419
_cod_database_fobs_code 2227419

loop_
_symmetry_equiv_pos_as_xyz
'x, y, z'
'x+1/2, -y, z+1/2'

loop_
_atom_site_type_symbol
_atom_site_label
_atom_site_fract_x
_atom_site_fract_y
_atom_site_fract_z
_atom_site_U_iso_or_equiv
_atom_site_adp_type
_atom_site_calc_flag
_atom_site_refinement_flags
_atom_site_occupancy
_atom_site_disorder_assembly
_atom_site_disorder_group
Pt Pt1 0.05995(4) 0.30254(5) 0.15692(3) 0.01371(9) Uani d . 1 . .
Br Br1 -0.17951(12) 0.09180(15) 0.14380(8) 0.0242(2) Uani d . 1 . .
Br Br2 -0.05252(13) 0.51205(15) 0.27909(8) 0.0237(2) Uani d . 1 . .
Br Br3 0.21931(13) 0.12002(14) 0.31519(8) 0.0232(2) Uani d . 1 . .
Br Br4 -0.08910(13) 0.48563(15) -0.00258(8) 0.0239(2) Uani d . 1 . .
N N1 0.2650(9) 0.4685(11) 0.1594(6) 0.0155(18) Uani d . 1 . .
N N2 0.1677(10) 0.1400(11) 0.0559(6) 0.0159(18) Uani d . 1 . .
C C1 0.3042(12) 0.6354(13) 0.2127(8) 0.018(2) Uani d . 1 . .
H H1 0.2326 0.6863 0.2550 0.021 Uiso calc R 1 . .
C C2 0.4468(14) 0.7363(14) 0.2081(9) 0.028(3) Uani d . 1 . .
H H2 0.4746 0.8531 0.2479 0.034 Uiso calc R 1 . .
C C3 0.5471(16) 0.6627(13) 0.1441(11) 0.024(2) Uani d . 1 . .
H H3 0.6445 0.7304 0.1389 0.029 Uiso calc R 1 . .
C C4 0.5072(13) 0.4909(15) 0.0873(9) 0.024(2) Uani d . 1 . .
H H4 0.5768 0.4401 0.0436 0.029 Uiso calc R 1 . .
C C5 0.3659(11) 0.3954(14) 0.0951(8) 0.018(2) Uani d . 1 . .
C C6 0.3148(12) 0.2147(15) 0.0401(8) 0.019(2) Uani d . 1 . .
C C7 0.4026(14) 0.1139(14) -0.0252(8) 0.024(2) Uani d . 1 . .
H H7 0.5045 0.1630 -0.0360 0.029 Uiso calc R 1 . .
C C8 0.3388(13) -0.0589(14) -0.0740(8) 0.023(2) Uani d . 1 . .
H H8 0.3975 -0.1291 -0.1182 0.027 Uiso calc R 1 . .
C C9 0.1902(13) -0.1282(15) -0.0583(8) 0.027(2) Uani d . 1 . .
H H9 0.1453 -0.2448 -0.0928 0.032 Uiso calc R 1 . .
C C10 0.1068(12) -0.0280(13) 0.0075(8) 0.021(2) Uani d . 1 . .
H H10 0.0055 -0.0774 0.0190 0.025 Uiso calc R 1 . .

loop_
_atom_site_aniso_label
_atom_site_aniso_U_11
_atom_site_aniso_U_22
_atom_site_aniso_U_33
_atom_site_aniso_U_12
_atom_site_aniso_U_13
_atom_site_aniso_U_23
Pt1 0.01098(16) 0.01521(16) 0.01523(16) -0.00154(17) 0.00355(13) -0.00061(16)
Br1 0.0181(6) 0.0250(5) 0.0309(6) -0.0078(5) 0.0086(5) -0.0009(5)
Br2 0.0231(6) 0.0243(5) 0.0258(5) 0.0033(5) 0.0100(5) -0.0038(5)
Br3 0.0224(6) 0.0243(5) 0.0216(5) 0.0040(5) 0.0022(5) 0.0029(4)
Br4 0.0193(5) 0.0292(5) 0.0224(5) -0.0006(5) 0.0028(5) 0.0071(5)
N1 0.007(4) 0.015(4) 0.022(4) -0.002(3) -0.004(4) 0.001(3)
N2 0.016(5) 0.017(4) 0.018(4) -0.003(3) 0.011(4) -0.004(3)
C1 0.015(5) 0.018(5) 0.021(5) 0.000(4) 0.006(5) -0.002(4)
C2 0.024(6) 0.018(5) 0.039(7) -0.009(5) -0.001(6) 0.001(5)
C3 0.010(5) 0.021(5) 0.037(7) -0.005(5) -0.005(5) 0.002(6)
C4 0.017(6) 0.019(5) 0.041(7) -0.002(4) 0.014(5) 0.002(5)
C5 0.010(5) 0.020(5) 0.022(5) 0.000(4) 0.001(4) -0.006(4)
C6 0.014(5) 0.025(6) 0.019(5) 0.005(4) 0.004(5) 0.006(4)
C7 0.022(6) 0.027(6) 0.025(6) 0.002(5) 0.010(5) 0.002(4)
C8 0.027(6) 0.025(5) 0.017(5) 0.010(5) 0.007(5) -0.003(4)
C9 0.030(6) 0.028(6) 0.025(6) -0.004(5) 0.012(5) -0.009(5)
C10 0.018(6) 0.018(5) 0.025(5) -0.009(4) 0.001(5) -0.010(4)

loop_
_atom_type_symbol
_atom_type_description
_atom_type_scat_dispersion_real
_atom_type_scat_dispersion_imag
_atom_type_scat_source
C C 0.0033 0.0016 'International Tables Vol C Tables 4.2.6.8 and 6.1.1.4'
H H 0.0000 0.0000 'International Tables Vol C Tables 4.2.6.8 and 6.1.1.4'
Br Br -0.2901 2.4595 'International Tables Vol C Tables 4.2.6.8 and 6.1.1.4'
N N 0.0061 0.0033 'International Tables Vol C Tables 4.2.6.8 and 6.1.1.4'
Pt Pt -1.7033 8.3905 'International Tables Vol C Tables 4.2.6.8 and 6.1.1.4'

loop_
_geom_angle_atom_site_label_1
_geom_angle_atom_site_label_2
_geom_angle_atom_site_label_3
_geom_angle_site_symmetry_1
_geom_angle_site_symmetry_3
_geom_angle
_geom_angle_publ_flag
N2 Pt1 N1 . . 80.6(3) ?
N2 Pt1 Br1 . . 95.5(2) ?
N1 Pt1 Br1 . . 176.0(2) ?
N2 Pt1 Br2 . . 176.0(2) ?
N1 Pt1 Br2 . . 95.4(2) ?
Br1 Pt1 Br2 . . 88.50(4) ?
N2 Pt1 Br4 . . 89.1(2) ?
N1 Pt1 Br4 . . 89.5(2) ?
Br1 Pt1 Br4 . . 89.80(4) ?
Br2 Pt1 Br4 . . 90.91(4) ?
N2 Pt1 Br3 . . 89.5(2) ?
N1 Pt1 Br3 . . 88.8(2) ?
Br1 Pt1 Br3 . . 91.88(4) ?
Br2 Pt1 Br3 . . 90.34(4) ?
Br4 Pt1 Br3 . . 177.93(4) ?
C1 N1 C5 . . 119.7(8) ?
C1 N1 Pt1 . . 126.7(6) ?
C5 N1 Pt1 . . 113.5(6) ?
C10 N2 C6 . . 120.5(8) ?
C10 N2 Pt1 . . 125.3(6) ?
C6 N2 Pt1 . . 114.2(6) ?
N1 C1 C2 . . 121.7(9) ?
N1 C1 H1 . . 119.1 ?
C2 C1 H1 . . 119.1 ?
C3 C2 C1 . . 118.3(10) ?
C3 C2 H2 . . 120.9 ?
C1 C2 H2 . . 120.9 ?
C2 C3 C4 . . 120.7(11) ?
C2 C3 H3 . . 119.7 ?
C4 C3 H3 . . 119.7 ?
C5 C4 C3 . . 119.0(10) ?
C5 C4 H4 . . 120.5 ?
C3 C4 H4 . . 120.5 ?
C4 C5 N1 . . 120.6(9) ?
C4 C5 C6 . . 123.1(9) ?
N1 C5 C6 . . 116.3(8) ?
N2 C6 C7 . . 119.6(9) ?
N2 C6 C5 . . 115.4(8) ?
C7 C6 C5 . . 125.0(9) ?
C8 C7 C6 . . 119.2(10) ?
C8 C7 H7 . . 120.4 ?
C6 C7 H7 . . 120.4 ?
C9 C8 C7 . . 119.9(9) ?
C9 C8 H8 . . 120.0 ?
C7 C8 H8 . . 120.0 ?
C10 C9 C8 . . 119.9(9) ?
C10 C9 H9 . . 120.0 ?
C8 C9 H9 . . 120.0 ?
N2 C10 C9 . . 120.8(9) ?
N2 C10 H10 . . 119.6 ?
C9 C10 H10 . . 119.6 ?

loop_
_geom_bond_atom_site_label_1
_geom_bond_atom_site_label_2
_geom_bond_site_symmetry_2
_geom_bond_distance
_geom_bond_publ_flag
Pt1 N2 . 2.046(7) yes
Pt1 N1 . 2.048(7) yes
Pt1 Br1 . 2.4412(10) yes
Pt1 Br2 . 2.4442(10) yes
Pt1 Br4 . 2.4595(11) yes
Pt1 Br3 . 2.4756(11) yes
N1 C1 . 1.336(11) ?
N1 C5 . 1.385(11) ?
N2 C10 . 1.354(11) ?
N2 C6 . 1.382(12) ?
C1 C2 . 1.387(14) ?
C1 H1 . 0.9500 ?
C2 C3 . 1.380(17) ?
C2 H2 . 0.9500 ?
C3 C4 . 1.386(14) ?
C3 H3 . 0.9500 ?
C4 C5 . 1.370(13) ?
C4 H4 . 0.9500 ?
C5 C6 . 1.443(14) ?
C6 C7 . 1.401(13) ?
C7 C8 . 1.391(14) ?
C7 H7 . 0.9500 ?
C8 C9 . 1.380(14) ?
C8 H8 . 0.9500 ?
C9 C10 . 1.379(13) ?
C9 H9 . 0.9500 ?
C10 H10 . 0.9500 ?

loop_
_geom_hbond_atom_site_label_D
_geom_hbond_atom_site_label_H
_geom_hbond_atom_site_label_A
_geom_hbond_site_symmetry_A
_geom_hbond_distance_DH
_geom_hbond_distance_HA
_geom_hbond_distance_DA
_geom_hbond_angle_DHA
C1 H1 Br2 . 0.95 2.73 3.366(9) 125
C3 H3 Br1 1_665 0.95 2.89 3.734(10) 149
C10 H10 Br1 . 0.95 2.70 3.335(9) 125

loop_
_geom_torsion_atom_site_label_1
_geom_torsion_atom_site_label_2
_geom_torsion_atom_site_label_3
_geom_torsion_atom_site_label_4
_geom_torsion_site_symmetry_1
_geom_torsion_site_symmetry_2
_geom_torsion_site_symmetry_3
_geom_torsion_site_symmetry_4
_geom_torsion
_geom_torsion_publ_flag
N2 Pt1 N1 C1 . . . . 178.8(8) ?
Br2 Pt1 N1 C1 . . . . -1.2(8) ?
Br4 Pt1 N1 C1 . . . . 89.6(8) ?
Br3 Pt1 N1 C1 . . . . -91.5(8) ?
N2 Pt1 N1 C5 . . . . 0.8(6) ?
Br2 Pt1 N1 C5 . . . . -179.3(6) ?
Br4 Pt1 N1 C5 . . . . -88.4(6) ?
Br3 Pt1 N1 C5 . . . . 90.5(6) ?
N1 Pt1 N2 C10 . . . . 179.6(9) ?
Br1 Pt1 N2 C10 . . . . -1.1(9) ?
Br4 Pt1 N2 C10 . . . . -90.8(8) ?
Br3 Pt1 N2 C10 . . . . 90.7(8) ?
N1 Pt1 N2 C6 . . . . 0.3(6) ?
Br1 Pt1 N2 C6 . . . . 179.6(6) ?
Br4 Pt1 N2 C6 . . . . 89.9(6) ?
Br3 Pt1 N2 C6 . . . . -88.6(6) ?
C5 N1 C1 C2 . . . . -1.8(14) ?
Pt1 N1 C1 C2 . . . . -179.7(7) ?
N1 C1 C2 C3 . . . . 1.6(16) ?
C1 C2 C3 C4 . . . . -0.9(17) ?
C2 C3 C4 C5 . . . . 0.3(17) ?
C3 C4 C5 N1 . . . . -0.4(16) ?
C3 C4 C5 C6 . . . . -179.3(10) ?
C1 N1 C5 C4 . . . . 1.1(14) ?
Pt1 N1 C5 C4 . . . . 179.3(8) ?
C1 N1 C5 C6 . . . . -179.9(9) ?
Pt1 N1 C5 C6 . . . . -1.7(11) ?
C10 N2 C6 C7 . . . . -0.9(14) ?
Pt1 N2 C6 C7 . . . . 178.4(7) ?
C10 N2 C6 C5 . . . . 179.4(9) ?
Pt1 N2 C6 C5 . . . . -1.3(11) ?
C4 C5 C6 N2 . . . . -179.1(9) ?
N1 C5 C6 N2 . . . . 2.0(13) ?
C4 C5 C6 C7 . . . . 1.3(16) ?
N1 C5 C6 C7 . . . . -177.6(9) ?
N2 C6 C7 C8 . . . . 0.7(14) ?
C5 C6 C7 C8 . . . . -179.7(10) ?
C6 C7 C8 C9 . . . . 0.4(15) ?
C7 C8 C9 C10 . . . . -1.3(16) ?
C6 N2 C10 C9 . . . . 0.1(15) ?
Pt1 N2 C10 C9 . . . . -179.2(8) ?
C8 C9 C10 N2 . . . . 1.0(16) ?
